data_3000112
loop_
_publ_author_name
'Bubnova, Rimma'
'Volkov, Sergey'
'Barbara Albert'
'Filatov, Stanislav'

_publ_section_title
;
 Borates--Crystal Structures of Prospective Nonlinear Optical Materials:
 High Anisotropy of the Thermal Expansion Caused by Anharmonic Atomic
 Vibrations
;
_journal_issue 3
_journal_name_full Crystals
_journal_page_first 93
_journal_paper_doi 10.3390/cryst7030093
_journal_volume 7
_journal_year 2017
_chemical_formula_sum 'Al2 B2 K2 O7'
_chemical_formula_weight 265.8
_space_group_IT_number 150
_symmetry_cell_setting trigonal
_symmetry_Int_Tables_number 150
_symmetry_space_group_name_Hall 'P 3 2"'
_symmetry_space_group_name_H-M 'P 3 2 1'
_cell_angle_alpha 90
_cell_angle_beta 90
_cell_angle_gamma 120
_cell_formula_units_Z 3
_cell_length_a 8.5843(9)
_cell_length_b 8.5843(9)
_cell_length_c 8.486(2)
_cell_measurement_temperature 298
_cell_volume 541.56(15)
_diffrn_ambient_temperature 298
_diffrn_measured_fraction_theta_full 1
_diffrn_measured_fraction_theta_max 1
_diffrn_measurement_device 'four-circle diffractometer'
_diffrn_measurement_device_type 'IPDS Stoe'
_diffrn_measurement_method '??integration method??'
_diffrn_radiation_monochromator graphite
_diffrn_radiation_probe x-ray
_diffrn_radiation_source 'X-ray tube'
_diffrn_radiation_type 'Mo K\a'
_diffrn_radiation_wavelength 0.71073
_diffrn_reflns_av_R_equivalents 0.0433
_diffrn_reflns_av_unetI/netI 0.019
_diffrn_reflns_limit_h_max 11
_diffrn_reflns_limit_h_min -11
_diffrn_reflns_limit_k_max 11
_diffrn_reflns_limit_k_min -11
_diffrn_reflns_limit_l_max 11
_diffrn_reflns_limit_l_min -11
_diffrn_reflns_number 5153
_diffrn_reflns_theta_full 29.16
_diffrn_reflns_theta_max 29.16
_diffrn_reflns_theta_min 2.4
_exptl_absorpt_coefficient_mu 1.55
_exptl_crystal_density_diffrn 2.4447
_exptl_crystal_F_000 390
_refine_diff_density_max 0.18
_refine_diff_density_min -0.21
_refine_ls_abs_structure_details '  401 of Friedel pairs used in the refinement'
_refine_ls_extinction_coef 1900(200)
_refine_ls_extinction_method 'B-C type 1 Gaussian isotropic (Becker & Coppens, 1974)'
_refine_ls_goodness_of_fit_gt 1.32
_refine_ls_goodness_of_fit_ref 1.27
_refine_ls_number_constraints 0
_refine_ls_number_parameters 63
_refine_ls_number_reflns 993
_refine_ls_number_restraints 0
_refine_ls_R_factor_all 0.0269
_refine_ls_R_factor_gt 0.0226
_refine_ls_shift/su_max 0.0021
_refine_ls_shift/su_mean 0.0005
_refine_ls_structure_factor_coef F
_refine_ls_weighting_details w=1/(\s^2^(F)+0.0001F^2^)
_refine_ls_weighting_scheme sigma
_refine_ls_wR_factor_gt 0.0231
_refine_ls_wR_factor_ref 0.0236
_reflns_number_gt 896
_reflns_number_total 993
_reflns_threshold_expression I>3\s(I)
_cod_data_source_file K2Al2B2O7_298K.cif
_cod_data_source_block I
_cod_depositor_comments
;
The following automatic conversions were performed:

'_diffrn_radiation_probe' value 'X-ray' changed to 'x-ray' according
to the built-in table from CIF Core dictionary named 'cif_core.dic'
version 2.4.1 from 2010-06-29.

Automatic conversion script
Id: cif_fix_values 4624 2016-04-14 12:54:50Z antanas 

 Released structure into public domain as published material.

 Antanas Vaitkus,
 2021-05-18
;
_cod_original_sg_symbol_Hall 'P 3;2"'
_cod_database_code 3000112

loop_
_space_group_symop_id
_space_group_symop_operation_xyz
1 x,y,z
2 -y,x-y,z
3 -x+y,-x,z
4 y,x,-z
5 x-y,-y,-z
6 -x,-x+y,-z

loop_
_atom_site_label
_atom_site_type_symbol
_atom_site_fract_x
_atom_site_fract_y
_atom_site_fract_z
_atom_site_adp_type
_atom_site_U_iso_or_equiv
_atom_site_site_symmetry_multiplicity
_atom_site_occupancy
_atom_site_calc_flag
_atom_site_refinement_flags
_atom_site_disorder_assembly
_atom_site_disorder_group
K1 K 0.30894(11) 0 0 Uani 0.0206(3) 3 1 d . . .
K2 K 0.35876(11) 0 0.5 Uani 0.0207(3) 3 1 d . . .
Al1 Al 0 0 0.29908(17) Uani 0.0125(3) 2 1 d . . .
Al2 Al 0.333333 0.666667 0.18258(16) Uani 0.0107(4) 2 1 d . . .
Al3 Al 0.666667 0.333333 0.22179(15) Uani 0.0109(4) 2 1 d . . .
O1 O 0.1578(3) 0.2140(3) 0.2262(2) Uani 0.0203(8) 6 1 d . . .
O2 O 0.3981(3) 0.5158(3) 0.2518(2) Uani 0.0195(8) 6 1 d . . .
O3 O 0.4518(3) 0.2733(3) 0.2932(2) Uani 0.0183(8) 6 1 d . . .
O4 O 0 0 0.5 Uani 0.0350(17) 1 1 d . . .
O5 O 0.666667 0.333333 0.0197(4) Uani 0.0311(10) 2 1 d . . .
B1 B 0.3345(5) 0.3342(5) 0.2580(4) Uani 0.0128(12) 6 1 d . . .

loop_
_atom_site_aniso_label
_atom_site_aniso_type_symbol
_atom_site_aniso_U_11
_atom_site_aniso_U_22
_atom_site_aniso_U_33
_atom_site_aniso_U_12
_atom_site_aniso_U_13
_atom_site_aniso_U_23
K1 K 0.0202(3) 0.0186(4) 0.0225(5) 0.00928(19) 0.00264(17) 0.0053(3)
K2 K 0.0201(3) 0.0206(4) 0.0217(5) 0.0103(2) 0.00294(18) 0.0059(4)
Al1 Al 0.0109(4) 0.0109(4) 0.0158(6) 0.0055(2) 0 0
Al2 Al 0.0092(4) 0.0092(4) 0.0138(6) 0.0046(2) 0 0
Al3 Al 0.0094(4) 0.0094(4) 0.0139(6) 0.0047(2) 0 0
O1 O 0.0119(10) 0.0117(11) 0.0333(11) 0.0030(9) -0.0042(8) 0.0040(8)
O2 O 0.0151(9) 0.0105(10) 0.0334(10) 0.0068(9) -0.0038(8) 0.0017(7)
O3 O 0.0117(10) 0.0148(9) 0.0306(10) 0.0083(9) 0.0040(8) 0.0073(7)
O4 O 0.044(2) 0.044(2) 0.018(2) 0.0219(11) 0 0
O5 O 0.0388(14) 0.0388(14) 0.0158(14) 0.0194(7) 0 0
B1 B 0.0109(14) 0.0135(16) 0.0147(10) 0.0066(13) 0.0013(8) 0.0016(9)

loop_
_atom_type_symbol
_atom_type_scat_dispersion_real
_atom_type_scat_dispersion_imag
_atom_type_scat_source
Al 0.0645 0.0514 'International Tables Vol C tables 4.2.6.8 and 6.1.1.1'
B 0.0013 0.0007 'International Tables Vol C tables 4.2.6.8 and 6.1.1.1'
K 0.2009 0.2494 'International Tables Vol C tables 4.2.6.8 and 6.1.1.1'
O 0.0106 0.0060 'International Tables Vol C tables 4.2.6.8 and 6.1.1.1'

loop_
_geom_bond_atom_site_label_1
_geom_bond_atom_site_label_2
_geom_bond_site_symmetry_1
_geom_bond_site_symmetry_2
_geom_bond_distance
O1 O1 . 2_555 2.857(3)
O1 O1 . 3_555 2.857(4)
O1 O4 . . 2.849(2)
O2 O2 . 2_665 2.850(5)
O2 O2 . 3_565 2.850(5)
O2 O5 . 4_555 2.831(4)
O3 O3 . 2_655 2.855(4)
O3 O3 . 3_665 2.855(3)
O3 O5 . . 2.847(4)

loop_
_twin_individual_id
_twin_individual_mass_fraction_refined
_twin_individual_twin_matrix_11
_twin_individual_twin_matrix_12
_twin_individual_twin_matrix_13
_twin_individual_twin_matrix_21
_twin_individual_twin_matrix_22
_twin_individual_twin_matrix_23
_twin_individual_twin_matrix_31
_twin_individual_twin_matrix_32
_twin_individual_twin_matrix_33
1 0.722(2) 1 0 0 0 1 0 0 0 1
2 0.278(2) -1 0 0 0 -1 0 0 0 1
